data_1574004
loop_
_publ_author_name
'Arif, Muhammad'
'Liu, Xu'
'Jia, Hangwei'
'Yang, Zhihua'
'Hou, Xueling'
'Pan, Shilie'

_publ_section_title
;
 Optimizing optical anisotropy in low-dimensional structures <i>via</i>
 intralayer hydrogen bonding modulation and anionic substitution.
;
_journal_issue 10
_journal_name_full 'Materials horizons'
_journal_page_first 3538
_journal_page_last 3545
_journal_paper_doi 10.1039/d4mh01790k
_journal_volume 12
_journal_year 2025
_chemical_formula_moiety 'C H3 O3 S, C4 H6 N3'
_chemical_formula_sum 'C5 H9 N3 O3 S'
_chemical_formula_weight 191.21
_chemical_name_systematic 'Aminopyrazine methanesulfonate'
_space_group_crystal_system monoclinic
_space_group_IT_number 14
_space_group_name_Hall '-P 2ybc'
_space_group_name_H-M_alt 'P 1 21/c 1'
_atom_sites_solution_hydrogens difmap
_atom_sites_solution_primary dual
_audit_creation_date 2024-09-07
_audit_creation_method
;
Olex2 1.5
(compiled 2023.08.24 svn.re1ec1418 for OlexSys, GUI svn.r6817)
;
_audit_update_record
;
2024-10-30 deposited with the CCDC.	2025-02-14 downloaded from the CCDC.
;
_cell_angle_alpha 90
_cell_angle_beta 93.922(5)
_cell_angle_gamma 90
_cell_formula_units_Z 4
_cell_length_a 5.1632(8)
_cell_length_b 10.2883(17)
_cell_length_c 15.253(3)
_cell_measurement_reflns_used 1101
_cell_measurement_temperature 298
_cell_measurement_theta_max 24.13
_cell_measurement_theta_min 3.96
_cell_volume 808.4(2)
_computing_cell_refinement 'SAINT V8.40B (?, 2016)'
_computing_data_reduction 'SAINT V8.40B (?, 2016)'
_computing_molecular_graphics 'Olex2 1.5 (Dolomanov et al., 2009)'
_computing_publication_material 'Olex2 1.5 (Dolomanov et al., 2009)'
_computing_structure_refinement 'SHELXL 2018/3 (Sheldrick, 2015)'
_computing_structure_solution 'SHELXT 2018/2 (Sheldrick, 2018)'
_diffrn_ambient_temperature 298
_diffrn_measured_fraction_theta_full 0.992
_diffrn_measured_fraction_theta_max 0.992
_diffrn_measurement_device_type 'Bruker APEX-II CCD'
_diffrn_measurement_method '\f and \w scans'
_diffrn_radiation_type MoK\a
_diffrn_radiation_wavelength 0.71073
_diffrn_reflns_av_R_equivalents 0.0495
_diffrn_reflns_av_unetI/netI 0.0551
_diffrn_reflns_Laue_measured_fraction_full 0.992
_diffrn_reflns_Laue_measured_fraction_max 0.992
_diffrn_reflns_limit_h_max 6
_diffrn_reflns_limit_h_min -6
_diffrn_reflns_limit_k_max 12
_diffrn_reflns_limit_k_min -12
_diffrn_reflns_limit_l_max 18
_diffrn_reflns_limit_l_min -16
_diffrn_reflns_number 4225
_diffrn_reflns_point_group_measured_fraction_full 0.992
_diffrn_reflns_point_group_measured_fraction_max 0.992
_diffrn_reflns_theta_full 25.242
_diffrn_reflns_theta_max 25.345
_diffrn_reflns_theta_min 2.390
_diffrn_source_current 1.4
_diffrn_source_power 0.07
_diffrn_source_voltage 50.0
_diffrn_standards_number 0
_exptl_absorpt_coefficient_mu 0.372
_exptl_absorpt_correction_T_max 0.7456
_exptl_absorpt_correction_T_min 0.6144
_exptl_absorpt_correction_type none
_exptl_absorpt_process_details
;
SADABS-2016/2 (Bruker,2016/2) was used for absorption correction.
wR2(int) was 0.0936 before and 0.0505 after correction.
The Ratio of minimum to maximum transmission is 0.8240.
The \l/2 correction factor is Not present.
;
_exptl_crystal_colour colourless
_exptl_crystal_colour_primary colourless
_exptl_crystal_density_diffrn 1.571
_exptl_crystal_description block
_exptl_crystal_F_000 400
_exptl_crystal_size_max 0.185
_exptl_crystal_size_mid 0.141
_exptl_crystal_size_min 0.12
_refine_diff_density_max 0.219
_refine_diff_density_min -0.315
_refine_diff_density_rms 0.061
_refine_ls_extinction_coef 0.053(9)
_refine_ls_extinction_expression Fc^*^=kFc[1+0.001xFc^2^\l^3^/sin(2\q)]^-1/4^
_refine_ls_extinction_method 'SHELXL-2018/3 (Sheldrick 2018)'
_refine_ls_goodness_of_fit_ref 1.114
_refine_ls_hydrogen_treatment constr
_refine_ls_matrix_type full
_refine_ls_number_parameters 107
_refine_ls_number_reflns 1470
_refine_ls_number_restraints 0
_refine_ls_restrained_S_all 1.114
_refine_ls_R_factor_all 0.0685
_refine_ls_R_factor_gt 0.0477
_refine_ls_shift/su_max 0.000
_refine_ls_shift/su_mean 0.000
_refine_ls_structure_factor_coef Fsqd
_refine_ls_weighting_details 'w=1/[\s^2^(Fo^2^)+(0.0194P)^2^+0.8584P] where P=(Fo^2^+2Fc^2^)/3'
_refine_ls_weighting_scheme calc
_refine_ls_wR_factor_gt 0.0981
_refine_ls_wR_factor_ref 0.1109
_reflns_Friedel_coverage 0.000
_reflns_number_gt 1086
_reflns_number_total 1470
_reflns_threshold_expression 'I > 2\s(I)'
_cod_data_source_file d4mh01790k2.cif
_cod_data_source_block dddd
_cod_depositor_comments 'Adding full bibliography for 1574003--1574009.cif.'
_cod_database_code 1574004
_shelx_shelxl_version_number 2018/3
_shelx_space_group_comment
;
The symmetry employed for this shelxl refinement is uniquely defined
by the following loop, which should always be used as a source of
symmetry information in preference to the above space-group names.
They are only intended as comments.
;
_shelx_estimated_absorpt_t_max 0.957
_shelx_estimated_absorpt_t_min 0.934
_olex2_refinement_description
;
1. Fixed Uiso
 At 1.2 times of:
  All C(H) groups, All N(H) groups, All N(H,H) groups
 At 1.5 times of:
  All C(H,H,H) groups
2.a Riding coordinates:
 N1(H1a,H1b), N2(H2), C2(H2a), C3(H3), C4(H4,C5), C4(H5a,H5b,H5c)
;
_olex2_submission_special_instructions 'No special instructions were received'

loop_
_space_group_symop_operation_xyz
'x, y, z'
'-x, y+1/2, -z+1/2'
'-x, -y, -z'
'x, -y-1/2, z-1/2'

loop_
_atom_site_label
_atom_site_type_symbol
_atom_site_fract_x
_atom_site_fract_y
_atom_site_fract_z
_atom_site_U_iso_or_equiv
_atom_site_adp_type
_atom_site_occupancy
_atom_site_site_symmetry_order
_atom_site_calc_flag
_atom_site_refinement_flags_posn
_atom_site_refinement_flags_adp
_atom_site_refinement_flags_occupancy
_atom_site_disorder_assembly
_atom_site_disorder_group
S1 S -0.43809(15) 0.62041(8) 0.65085(5) 0.0380(3) Uani 1 1 d . . . . .
N1 N 0.2064(5) 0.7984(3) 0.82019(19) 0.0494(8) Uani 1 1 d . . . . .
H1A H 0.329578 0.781123 0.786833 0.059 Uiso 1 1 d R U . . .
H1B H 0.176168 0.877573 0.834473 0.059 Uiso 1 1 d R U . . .
N2 N 0.1060(5) 0.5797(3) 0.82844(16) 0.0398(7) Uani 1 1 d . . . . .
H2 H 0.227357 0.561369 0.794538 0.048 Uiso 1 1 d R U . . .
N3 N -0.2820(5) 0.6346(3) 0.93507(18) 0.0465(7) Uani 1 1 d . . . . .
C1 C 0.0647(6) 0.7042(3) 0.8493(2) 0.0370(7) Uani 1 1 d . . . . .
C2 C -0.0382(7) 0.4822(3) 0.8593(2) 0.0443(8) Uani 1 1 d . . . . .
H2A H -0.005103 0.396424 0.844319 0.053 Uiso 1 1 d R U . . .
C3 C -0.2292(7) 0.5099(4) 0.9118(2) 0.0472(9) Uani 1 1 d . . . . .
H3 H -0.327814 0.442489 0.932762 0.057 Uiso 1 1 d R U . . .
C4 C -0.1413(5) 0.7264(2) 0.90524(15) 0.0427(8) Uani 1 1 d . . . . .
H4 H -0.176219 0.811610 0.921120 0.051 Uiso 1 1 d R U . . .
C5 C -0.6494(5) 0.6504(2) 0.55968(15) 0.0434(8) Uani 1 1 d R . . . .
H5A H -0.682959 0.570890 0.528020 0.065 Uiso 1 1 d R U . . .
H5B H -0.572569 0.712330 0.522150 0.065 Uiso 1 1 d R U . . .
H5C H -0.809459 0.684700 0.578440 0.065 Uiso 1 1 d R U . . .
O1 O -0.2036(4) 0.5667(3) 0.61834(17) 0.0572(7) Uani 1 1 d . . . . .
O2 O -0.4004(5) 0.7438(2) 0.69596(17) 0.0606(8) Uani 1 1 d . . . . .
O3 O -0.5668(5) 0.5247(2) 0.70402(15) 0.0498(7) Uani 1 1 d . . . . .

loop_
_atom_site_aniso_label
_atom_site_aniso_U_11
_atom_site_aniso_U_22
_atom_site_aniso_U_33
_atom_site_aniso_U_23
_atom_site_aniso_U_13
_atom_site_aniso_U_12
S1 0.0339(5) 0.0413(5) 0.0397(5) 0.0005(4) 0.0086(3) 0.0021(4)
N1 0.0460(16) 0.0496(18) 0.0534(17) 0.0041(14) 0.0101(13) -0.0105(15)
N2 0.0403(15) 0.0453(17) 0.0345(14) -0.0046(12) 0.0080(11) -0.0009(13)
N3 0.0409(15) 0.0510(18) 0.0494(16) 0.0012(14) 0.0148(13) -0.0012(15)
C1 0.0363(17) 0.0419(18) 0.0321(16) 0.0007(14) -0.0032(13) -0.0016(15)
C2 0.052(2) 0.0373(18) 0.0434(19) -0.0039(15) 0.0047(16) -0.0019(17)
C3 0.049(2) 0.045(2) 0.050(2) 0.0011(16) 0.0139(16) -0.0074(17)
C4 0.0421(18) 0.0402(19) 0.0463(19) -0.0050(15) 0.0066(15) 0.0038(17)
C5 0.0417(18) 0.046(2) 0.0434(18) 0.0028(15) 0.0074(14) -0.0005(16)
O1 0.0337(12) 0.0674(17) 0.0724(17) 0.0045(14) 0.0174(11) 0.0074(13)
O2 0.0693(18) 0.0524(16) 0.0603(16) -0.0184(13) 0.0057(13) -0.0104(14)
O3 0.0583(15) 0.0435(13) 0.0505(14) 0.0167(11) 0.0257(12) 0.0112(12)

loop_
_atom_type_symbol
_atom_type_description
_atom_type_scat_dispersion_real
_atom_type_scat_dispersion_imag
_atom_type_scat_source
C C 0.0033 0.0016 'International Tables Vol C Tables 4.2.6.8 and 6.1.1.4'
H H 0.0000 0.0000 'International Tables Vol C Tables 4.2.6.8 and 6.1.1.4'
N N 0.0061 0.0033 'International Tables Vol C Tables 4.2.6.8 and 6.1.1.4'
O O 0.0106 0.0060 'International Tables Vol C Tables 4.2.6.8 and 6.1.1.4'
S S 0.1246 0.1234 'International Tables Vol C Tables 4.2.6.8 and 6.1.1.4'

loop_
_geom_angle_atom_site_label_1
_geom_angle_atom_site_label_2
_geom_angle_atom_site_label_3
_geom_angle
_geom_angle_site_symmetry_1
_geom_angle_site_symmetry_3
_geom_angle_publ_flag
O1 S1 C5 106.73(14) . . ?
O1 S1 O2 114.07(16) . . ?
O1 S1 O3 110.79(14) . . ?
O2 S1 C5 106.31(15) . . ?
O2 S1 O3 112.15(15) . . ?
O3 S1 C5 106.22(13) . . ?
H1A N1 H1B 120.0 . . ?
C1 N1 H1A 120.0 . . ?
C1 N1 H1B 120.0 . . ?
C1 N2 H2 119.1 . . ?
C1 N2 C2 121.7(3) . . ?
C2 N2 H2 119.1 . . ?
C4 N3 C3 117.9(3) . . ?
N1 C1 N2 121.7(3) . . ?
N1 C1 C4 122.7(3) . . ?
N2 C1 C4 115.6(3) . . ?
N2 C2 H2A 120.2 . . ?
C3 C2 N2 119.6(3) . . ?
C3 C2 H2A 120.2 . . ?
N3 C3 H3 119.2 . . ?
C2 C3 N3 121.6(3) . . ?
C2 C3 H3 119.2 . . ?
N3 C4 C1 123.6(3) . . ?
N3 C4 H4 118.2 . . ?
C1 C4 H4 118.2 . . ?
S1 C5 H5A 109.5 . . ?
S1 C5 H5B 109.5 . . ?
S1 C5 H5C 109.5 . . ?
H5A C5 H5B 109.5 . . ?
H5A C5 H5C 109.5 . . ?
H5B C5 H5C 109.5 . . ?

loop_
_geom_bond_atom_site_label_1
_geom_bond_atom_site_label_2
_geom_bond_distance
_geom_bond_site_symmetry_2
_geom_bond_publ_flag
S1 C5 1.736(3) . ?
S1 O1 1.449(2) . ?
S1 O2 1.450(2) . ?
S1 O3 1.464(2) . ?
N1 H1A 0.8599 . ?
N1 H1B 0.8601 . ?
N1 C1 1.310(4) . ?
N2 H2 0.8601 . ?
N2 C1 1.340(4) . ?
N2 C2 1.354(4) . ?
N3 C3 1.364(4) . ?
N3 C4 1.294(4) . ?
C1 C4 1.427(4) . ?
C2 H2A 0.9302 . ?
C2 C3 1.343(5) . ?
C3 H3 0.9300 . ?
C4 H4 0.9301 . ?
C5 H5A 0.9600 . ?
C5 H5B 0.9599 . ?
C5 H5C 0.9600 . ?

loop_
_geom_hbond_atom_site_label_D
_geom_hbond_atom_site_label_H
_geom_hbond_atom_site_label_A
_geom_hbond_distance_DH
_geom_hbond_distance_HA
_geom_hbond_distance_DA
_geom_hbond_angle_DHA
_geom_hbond_site_symmetry_A
_geom_hbond_publ_flag
N1 H1A O2 0.86 2.07 2.925(4) 174.2 1_655 yes
N1 H1B O1 0.86 2.08 2.916(4) 165.0 2_556 yes
N1 H1B O3 0.86 2.62 3.019(4) 109.5 2_556 yes
N2 H2 O3 0.86 1.84 2.686(3) 168.2 1_655 yes
C5 H5C O1 0.96 2.48 3.175(3) 129.1 1_455 yes

loop_
_geom_torsion_atom_site_label_1
_geom_torsion_atom_site_label_2
_geom_torsion_atom_site_label_3
_geom_torsion_atom_site_label_4
_geom_torsion
_geom_torsion_site_symmetry_1
_geom_torsion_site_symmetry_2
_geom_torsion_site_symmetry_3
_geom_torsion_site_symmetry_4
_geom_torsion_publ_flag
N1 C1 C4 N3 -179.5(3) . . . . ?
N2 C1 C4 N3 0.1(4) . . . . ?
N2 C2 C3 N3 -0.1(5) . . . . ?
C1 N2 C2 C3 0.5(5) . . . . ?
C2 N2 C1 N1 179.2(3) . . . . ?
C2 N2 C1 C4 -0.5(4) . . . . ?
C3 N3 C4 C1 0.2(4) . . . . ?
C4 N3 C3 C2 -0.2(5) . . . . ?
